data_2230268
loop_
_publ_author_name
'Guo, Xia-Xia'
'Lin, Jian-li'

_publ_section_title
;
 Poly[hexaaquabis(\m~3~-heptanedioato-\k^3^<i>O</i>:<i>O</i>':<i>O</i>'')dimagnesium]
;
_journal_coeditor_code CV5076
_journal_issue 6
_journal_name_full 'Acta Crystallographica Section E'
_journal_page_first m665
_journal_paper_doi 10.1107/S1600536811015492
_journal_volume 67
_journal_year 2011
_chemical_formula_iupac '[Mg2 (C7 H10 O4)2 (H2 O)6]'
_chemical_formula_moiety 'C7 H16 Mg O7'
_chemical_formula_sum 'C7 H16 Mg O7'
_chemical_formula_weight 236.51
_chemical_name_systematic
;
Poly[hexaaquabis(\m~3~-heptanedioato-
\k^3^<i>O</i>:<i>O</i>':<i>O</i>'')dimagnesium]
;
_space_group_IT_number 14
_symmetry_cell_setting monoclinic
_symmetry_space_group_name_Hall '-P 2ybc'
_symmetry_space_group_name_H-M 'P 1 21/c 1'
_atom_sites_solution_hydrogens geom
_atom_sites_solution_primary direct
_atom_sites_solution_secondary difmap
_audit_creation_method SHELXL-97
_cell_angle_alpha 90.00
_cell_angle_beta 96.22(3)
_cell_angle_gamma 90.00
_cell_formula_units_Z 4
_cell_length_a 14.311(3)
_cell_length_b 8.2080(16)
_cell_length_c 9.1280(18)
_cell_measurement_reflns_used 6164
_cell_measurement_temperature 293(2)
_cell_measurement_theta_max 27.42
_cell_measurement_theta_min 3.35
_cell_volume 1065.9(4)
_computing_cell_refinement 'RAPID-AUTO (Rigaku, 1998)'
_computing_data_collection 'RAPID-AUTO (Rigaku, 1998)'
_computing_data_reduction 'CrystalStructure (Rigaku/MSC, 2004)'
_computing_molecular_graphics 'SHELXTL (Sheldrick, 2008)'
_computing_publication_material 'SHELXL97 (Sheldrick, 2008)'
_computing_structure_refinement 'SHELXL97 (Sheldrick, 2008)'
_computing_structure_solution 'SHELXS97 (Sheldrick, 2008)'
_diffrn_ambient_temperature 293(2)
_diffrn_detector_area_resol_mean 0
_diffrn_measured_fraction_theta_full 0.998
_diffrn_measured_fraction_theta_max 0.998
_diffrn_measurement_device_type 'Rigaku R-AXIS RAPID'
_diffrn_measurement_method \w
_diffrn_radiation_monochromator graphite
_diffrn_radiation_source 'fine-focus sealed tube'
_diffrn_radiation_type MoK\a
_diffrn_radiation_wavelength 0.71073
_diffrn_reflns_av_R_equivalents 0.0401
_diffrn_reflns_av_sigmaI/netI 0.0318
_diffrn_reflns_limit_h_max 17
_diffrn_reflns_limit_h_min -16
_diffrn_reflns_limit_k_max 9
_diffrn_reflns_limit_k_min -9
_diffrn_reflns_limit_l_max 10
_diffrn_reflns_limit_l_min -10
_diffrn_reflns_number 8118
_diffrn_reflns_theta_full 25.00
_diffrn_reflns_theta_max 25.00
_diffrn_reflns_theta_min 3.35
_diffrn_standards_decay_% 0
_diffrn_standards_interval_count image
_diffrn_standards_interval_time 0
_diffrn_standards_number 0
_exptl_absorpt_coefficient_mu 0.181
_exptl_absorpt_correction_T_max 0.982
_exptl_absorpt_correction_T_min 0.982
_exptl_absorpt_correction_type multi-scan
_exptl_absorpt_process_details '(ABSCOR; Higashi, 1995)'
_exptl_crystal_colour colourless
_exptl_crystal_density_diffrn 1.474
_exptl_crystal_density_method 'not measured'
_exptl_crystal_description platelet
_exptl_crystal_F_000 504
_exptl_crystal_size_max 0.1
_exptl_crystal_size_mid 0.1
_exptl_crystal_size_min 0.1
_refine_diff_density_max 0.340
_refine_diff_density_min -0.455
_refine_ls_extinction_method none
_refine_ls_goodness_of_fit_ref 1.164
_refine_ls_hydrogen_treatment constr
_refine_ls_matrix_type full
_refine_ls_number_parameters 136
_refine_ls_number_reflns 1880
_refine_ls_number_restraints 0
_refine_ls_restrained_S_all 1.164
_refine_ls_R_factor_all 0.0655
_refine_ls_R_factor_gt 0.0463
_refine_ls_shift/su_max 0.000
_refine_ls_shift/su_mean 0.000
_refine_ls_structure_factor_coef Fsqd
_refine_ls_weighting_details 'calc w=1/[\s^2^(Fo^2^)+(0.0228P)^2^+2.4599P] where P=(Fo^2^+2Fc^2^)/3'
_refine_ls_weighting_scheme calc
_refine_ls_wR_factor_gt 0.1086
_refine_ls_wR_factor_ref 0.1205
_reflns_number_gt 1440
_reflns_number_total 1880
_reflns_threshold_expression I>2sigma(I)
_cod_data_source_file cv5076.cif
_cod_data_source_block I
_cod_original_sg_symbol_H-M 'P 21/c'
_cod_database_code 2230268
_cod_database_fobs_code 2230268

loop_
_symmetry_equiv_pos_as_xyz
'x, y, z'
'-x, y+1/2, -z+1/2'
'-x, -y, -z'
'x, -y-1/2, z-1/2'

loop_
_atom_site_type_symbol
_atom_site_label
_atom_site_fract_x
_atom_site_fract_y
_atom_site_fract_z
_atom_site_U_iso_or_equiv
_atom_site_adp_type
_atom_site_calc_flag
_atom_site_refinement_flags
_atom_site_occupancy
_atom_site_symmetry_multiplicity
_atom_site_disorder_assembly
_atom_site_disorder_group
Mg Mg 0.83863(7) 0.14609(13) 0.01196(11) 0.0200(3) Uani d . 1 1 . .
O O1 0.84242(17) -0.0886(3) -0.0455(3) 0.0360(6) Uani d . 1 1 . .
O O2 0.87832(17) -0.3395(3) -0.0967(3) 0.0329(6) Uani d . 1 1 . .
C C1 0.8253(2) -0.2167(4) -0.1155(4) 0.0236(7) Uani d . 1 1 . .
C C2 0.7382(2) -0.2240(5) -0.2254(4) 0.0300(8) Uani d . 1 1 . .
H H2A 0.7349 -0.3299 -0.2729 0.036 Uiso calc R 1 1 . .
H H2B 0.7429 -0.1422 -0.3010 0.036 Uiso calc R 1 1 . .
C C3 0.6484(2) -0.1956(5) -0.1530(4) 0.0328(8) Uani d . 1 1 . .
H H3A 0.6418 -0.2815 -0.0820 0.039 Uiso calc R 1 1 . .
H H3B 0.6536 -0.0930 -0.1000 0.039 Uiso calc R 1 1 . .
C C4 0.5610(2) -0.1918(5) -0.2641(4) 0.0331(9) Uani d . 1 1 . .
H H4A 0.5639 -0.0966 -0.3265 0.040 Uiso calc R 1 1 . .
H H4B 0.5609 -0.2874 -0.3265 0.040 Uiso calc R 1 1 . .
C C5 0.4696(2) -0.1871(5) -0.1933(4) 0.0325(9) Uani d . 1 1 . .
H H5A 0.4668 -0.2815 -0.1300 0.039 Uiso calc R 1 1 . .
H H5B 0.4690 -0.0906 -0.1321 0.039 Uiso calc R 1 1 . .
C C6 0.3837(2) -0.1858(5) -0.3061(4) 0.0315(9) Uani d . 1 1 . .
H H6A 0.3897 -0.2728 -0.3764 0.038 Uiso calc R 1 1 . .
H H6B 0.3823 -0.0836 -0.3597 0.038 Uiso calc R 1 1 . .
C C7 0.2909(2) -0.2061(4) -0.2417(3) 0.0228(7) Uani d . 1 1 . .
O O3 0.28052(15) -0.1400(3) -0.1210(2) 0.0258(5) Uani d . 1 1 . .
O O4 0.22845(16) -0.2917(3) -0.3134(2) 0.0334(6) Uani d . 1 1 . .
O O5 0.92533(15) 0.0681(3) 0.2049(2) 0.0235(5) Uani d . 1 1 . .
H H5C 0.9043 -0.0086 0.2529 0.028 Uiso d . 1 1 . .
H H5D 0.9462 0.1397 0.2650 0.028 Uiso d . 1 1 . .
O O6 0.96828(14) 0.1863(3) -0.0827(2) 0.0248(5) Uani d . 1 1 . .
H H6C 1.0161 0.2242 -0.0385 0.030 Uiso d . 1 1 . .
H H6D 0.9957 0.1165 -0.1271 0.030 Uiso d . 1 1 . .
O O7 0.86395(18) 0.3864(3) 0.0818(3) 0.0362(6) Uani d . 1 1 . .
H H7A 0.8443 0.3779 0.1634 0.043 Uiso d . 1 1 . .
H H7B 0.8941 0.4666 0.0795 0.043 Uiso d . 1 1 . .

loop_
_atom_site_aniso_label
_atom_site_aniso_U_11
_atom_site_aniso_U_22
_atom_site_aniso_U_33
_atom_site_aniso_U_12
_atom_site_aniso_U_13
_atom_site_aniso_U_23
Mg 0.0191(5) 0.0224(6) 0.0185(5) 0.0025(4) 0.0021(4) -0.0003(4)
O1 0.0318(14) 0.0282(14) 0.0459(15) 0.0026(11) -0.0047(12) -0.0147(12)
O2 0.0375(14) 0.0289(14) 0.0314(13) 0.0097(12) 0.0004(11) -0.0011(11)
C1 0.0207(16) 0.0225(18) 0.0287(17) 0.0000(14) 0.0071(14) -0.0023(15)
C2 0.0237(17) 0.037(2) 0.0285(18) -0.0024(16) -0.0003(14) -0.0087(16)
C3 0.0236(18) 0.042(2) 0.0330(19) -0.0024(16) 0.0022(15) -0.0051(17)
C4 0.0214(17) 0.045(2) 0.0327(19) -0.0045(16) 0.0038(15) -0.0068(17)
C5 0.0204(17) 0.044(2) 0.0332(19) -0.0015(16) 0.0028(15) -0.0064(18)
C6 0.0221(17) 0.049(2) 0.0247(18) -0.0026(16) 0.0076(14) -0.0054(17)
C7 0.0187(16) 0.0303(19) 0.0191(16) -0.0001(14) 0.0000(13) 0.0031(15)
O3 0.0221(12) 0.0362(14) 0.0192(11) -0.0031(10) 0.0033(9) -0.0069(10)
O4 0.0239(12) 0.0552(17) 0.0210(12) -0.0119(12) 0.0022(10) -0.0101(12)
O5 0.0267(12) 0.0217(12) 0.0217(11) -0.0028(10) 0.0004(9) 0.0009(10)
O6 0.0176(11) 0.0317(13) 0.0251(12) 0.0046(10) 0.0017(9) 0.0006(10)
O7 0.0553(17) 0.0227(13) 0.0338(14) -0.0023(12) 0.0204(12) 0.0000(11)

loop_
_atom_type_symbol
_atom_type_description
_atom_type_scat_dispersion_real
_atom_type_scat_dispersion_imag
_atom_type_scat_source
C C 0.0033 0.0016 'International Tables Vol C Tables 4.2.6.8 and 6.1.1.4'
H H 0.0000 0.0000 'International Tables Vol C Tables 4.2.6.8 and 6.1.1.4'
O O 0.0106 0.0060 'International Tables Vol C Tables 4.2.6.8 and 6.1.1.4'
Mg Mg 0.0486 0.0363 'International Tables Vol C Tables 4.2.6.8 and 6.1.1.4'

loop_
_geom_angle_atom_site_label_1
_geom_angle_atom_site_label_2
_geom_angle_atom_site_label_3
_geom_angle_site_symmetry_1
_geom_angle_site_symmetry_3
_geom_angle
_geom_angle_publ_flag
O1 Mg O4 . 2_654 91.82(12) ?
O1 Mg O3 . 3_655 98.66(11) ?
O4 Mg O3 2_654 3_655 95.83(10) ?
O1 Mg O7 . . 168.45(11) ?
O4 Mg O7 2_654 . 94.85(11) ?
O3 Mg O7 3_655 . 90.04(10) ?
O1 Mg O5 . . 84.14(10) ?
O4 Mg O5 2_654 . 171.83(10) ?
O3 Mg O5 3_655 . 91.81(9) ?
O7 Mg O5 . . 88.03(10) ?
O1 Mg O6 . . 89.61(10) ?
O4 Mg O6 2_654 . 86.98(10) ?
O3 Mg O6 3_655 . 171.16(11) ?
O7 Mg O6 . . 81.36(10) ?
O5 Mg O6 . . 85.89(9) ?
O1 Mg H7A . . 159.3 ?
O4 Mg H7A 2_654 . 107.8 ?
O3 Mg H7A 3_655 . 73.4 ?
O7 Mg H7A . . 20.4 ?
O5 Mg H7A . . 77.2 ?
O6 Mg H7A . . 97.8 ?
C1 O1 Mg . . 160.5(2) ?
O1 C1 O2 . . 121.7(3) ?
O1 C1 C2 . . 118.5(3) ?
O2 C1 C2 . . 119.9(3) ?
C1 C2 C3 . . 112.2(3) ?
C1 C2 H2A . . 109.2 ?
C3 C2 H2A . . 109.2 ?
C1 C2 H2B . . 109.2 ?
C3 C2 H2B . . 109.2 ?
H2A C2 H2B . . 107.9 ?
C4 C3 C2 . . 112.6(3) ?
C4 C3 H3A . . 109.1 ?
C2 C3 H3A . . 109.1 ?
C4 C3 H3B . . 109.1 ?
C2 C3 H3B . . 109.1 ?
H3A C3 H3B . . 107.8 ?
C5 C4 C3 . . 113.6(3) ?
C5 C4 H4A . . 108.8 ?
C3 C4 H4A . . 108.8 ?
C5 C4 H4B . . 108.8 ?
C3 C4 H4B . . 108.8 ?
H4A C4 H4B . . 107.7 ?
C6 C5 C4 . . 112.5(3) ?
C6 C5 H5A . . 109.1 ?
C4 C5 H5A . . 109.1 ?
C6 C5 H5B . . 109.1 ?
C4 C5 H5B . . 109.1 ?
H5A C5 H5B . . 107.8 ?
C5 C6 C7 . . 114.5(3) ?
C5 C6 H6A . . 108.6 ?
C7 C6 H6A . . 108.6 ?
C5 C6 H6B . . 108.6 ?
C7 C6 H6B . . 108.6 ?
H6A C6 H6B . . 107.6 ?
O3 C7 O4 . . 123.5(3) ?
O3 C7 C6 . . 119.1(3) ?
O4 C7 C6 . . 117.4(3) ?
C7 O3 Mg . 3_655 126.7(2) ?
C7 O4 Mg . 2_644 147.7(2) ?
Mg O5 H5C . . 116.3 ?
Mg O5 H5D . . 117.6 ?
H5C O5 H5D . . 107.9 ?
Mg O6 H6C . . 124.8 ?
Mg O6 H6D . . 124.5 ?
H6C O6 H6D . . 95.2 ?
Mg O7 H7A . . 97.5 ?
Mg O7 H7B . . 148.9 ?
H7A O7 H7B . . 109.5 ?

loop_
_geom_bond_atom_site_label_1
_geom_bond_atom_site_label_2
_geom_bond_site_symmetry_2
_geom_bond_distance
_geom_bond_publ_flag
Mg O1 . 1.999(3) ?
Mg O4 2_654 2.023(2) ?
Mg O3 3_655 2.066(2) ?
Mg O7 . 2.093(3) ?
Mg O5 . 2.140(2) ?
Mg O6 . 2.156(2) ?
Mg H7A . 2.3478 ?
O1 C1 . 1.241(4) ?
O2 C1 . 1.263(4) ?
C1 C2 . 1.514(5) ?
C2 C3 . 1.525(5) ?
C2 H2A . 0.9700 ?
C2 H2B . 0.9700 ?
C3 C4 . 1.523(5) ?
C3 H3A . 0.9700 ?
C3 H3B . 0.9700 ?
C4 C5 . 1.521(4) ?
C4 H4A . 0.9700 ?
C4 H4B . 0.9700 ?
C5 C6 . 1.517(5) ?
C5 H5A . 0.9700 ?
C5 H5B . 0.9700 ?
C6 C7 . 1.518(4) ?
C6 H6A . 0.9700 ?
C6 H6B . 0.9700 ?
C7 O3 . 1.251(4) ?
C7 O4 . 1.263(4) ?
O3 Mg 3_655 2.066(2) ?
O4 Mg 2_644 2.023(2) ?
O5 H5C . 0.8407 ?
O5 H5D . 0.8365 ?
O6 H6C . 0.8177 ?
O6 H6D . 0.8245 ?
O7 H7A . 0.8268 ?
O7 H7B . 0.7876 ?

loop_
_geom_hbond_atom_site_label_D
_geom_hbond_atom_site_label_H
_geom_hbond_atom_site_label_A
_geom_hbond_site_symmetry_A
_geom_hbond_distance_DH
_geom_hbond_distance_HA
_geom_hbond_distance_DA
_geom_hbond_angle_DHA
O5 H5C O2 4_556 0.84 1.92 2.741(3) 165
O5 H5D O6 4_566 0.84 1.99 2.818(3) 168
O6 H6C O2 3_755 0.82 2.07 2.882(3) 170
O6 H6D O5 3_755 0.82 2.06 2.879(3) 171
O7 H7A O4 3_655 0.83 1.94 2.725(3) 158
O7 H7B O2 1_565 0.79 2.26 2.798(3) 127
